data_2014955
loop_
_publ_author_name
'\/Dilovi\'c, Ivica'
'Matkovi\'c-\<Calogovi\'c, Dubravka'
'Popovi\'c, Zora'
'Roje, Vibor'

_publ_section_title
;Bis{1-[<i>N</i>-(2-methoxyphenyl)iminomethyl]naphthalen-2(1<i>H</i>)-onato-\k^3^<i>O</i>,<i>N</i>,<i>O</i>'}zinc(II)
 ethanol solvate
;
_journal_issue 7
_journal_name_full 'Acta Crystallographica Section C'
_journal_page_first m351
_journal_page_last m352
_journal_paper_doi 10.1107/S0108270105018044
_journal_volume 61
_journal_year 2005
_chemical_formula_iupac '[Zn (C18 H14 N1 O2)2] , C2 H6 O'
_chemical_formula_moiety 'C36 H28 N2 O4 Zn , C2 H6 O'
_chemical_formula_sum 'C38 H34 N2 O5 Zn'
_chemical_formula_weight 664.06
_chemical_name_systematic
;
Bis{1-[N-(2-methoxyphenyl)iminomethyl]naphthalen-2(1H)-onato-
\k^3^O,N,O'}zinc(II) ethanol solvate
;
_space_group_IT_number 2
_symmetry_cell_setting triclinic
_symmetry_space_group_name_Hall '-P 1'
_symmetry_space_group_name_H-M 'P -1'
_atom_sites_solution_hydrogens geom
_atom_sites_solution_primary direct
_atom_sites_solution_secondary difmap
_cell_angle_alpha 96.550(16)
_cell_angle_beta 98.113(8)
_cell_angle_gamma 115.592(12)
_cell_formula_units_Z 2
_cell_length_a 10.2078(15)
_cell_length_b 10.9122(14)
_cell_length_c 16.7214(10)
_cell_measurement_reflns_used 60
_cell_measurement_temperature 295
_cell_measurement_theta_max 18.0
_cell_measurement_theta_min 10.2
_cell_volume 1630.8(4)
_computing_cell_refinement STADI4
_computing_data_collection 'STADI4 (Stoe & Cie, 1995)'
_computing_data_reduction 'X-RED (Stoe & Cie, 1995)'
_computing_molecular_graphics 'PLATON (Spek, 2003)'
_computing_publication_material SHELXL97
_computing_structure_refinement 'SHELXL97 (Sheldrick, 1997)'
_computing_structure_solution 'SHELXS97 (Sheldrick, 1997)'
_diffrn_measured_fraction_theta_full 0.996
_diffrn_measured_fraction_theta_max 0.996
_diffrn_measurement_device_type 'Philips PW1100 upgraded by Stoe'
_diffrn_measurement_method \w
_diffrn_radiation_monochromator graphite
_diffrn_radiation_source 'fine-focus sealed tube'
_diffrn_radiation_type MoK\a
_diffrn_radiation_wavelength 0.71073
_diffrn_reflns_av_R_equivalents 0.0911
_diffrn_reflns_av_sigmaI/netI 0.0372
_diffrn_reflns_limit_h_max 14
_diffrn_reflns_limit_h_min -14
_diffrn_reflns_limit_k_max 15
_diffrn_reflns_limit_k_min -15
_diffrn_reflns_limit_l_max 23
_diffrn_reflns_limit_l_min 0
_diffrn_reflns_number 9774
_diffrn_reflns_theta_full 29.98
_diffrn_reflns_theta_max 29.98
_diffrn_reflns_theta_min 2.26
_diffrn_standards_decay_% 4.1
_diffrn_standards_interval_time 120
_diffrn_standards_number 5
_exptl_absorpt_coefficient_mu 0.800
_exptl_absorpt_correction_T_max 0.93
_exptl_absorpt_correction_T_min 0.90
_exptl_absorpt_correction_type psi-scan
_exptl_absorpt_process_details 'X-RED (Stoe & Cie, 1995)'
_exptl_crystal_colour yellow
_exptl_crystal_density_diffrn 1.352
_exptl_crystal_density_method 'not measured'
_exptl_crystal_description needle
_exptl_crystal_F_000 692
_exptl_crystal_size_max 0.580
_exptl_crystal_size_mid 0.106
_exptl_crystal_size_min 0.090
_refine_diff_density_max 0.693
_refine_diff_density_min -0.632
_refine_ls_extinction_method none
_refine_ls_goodness_of_fit_ref 1.026
_refine_ls_hydrogen_treatment constr
_refine_ls_matrix_type full
_refine_ls_number_parameters 419
_refine_ls_number_reflns 9462
_refine_ls_number_restraints 0
_refine_ls_restrained_S_all 1.026
_refine_ls_R_factor_all 0.1054
_refine_ls_R_factor_gt 0.0563
_refine_ls_shift/su_max 0.000
_refine_ls_shift/su_mean 0.000
_refine_ls_structure_factor_coef Fsqd
_refine_ls_weighting_details 'calc w = 1/[\s^2^(Fo^2^)+(0.1019P)^2^+0.0196P] where P=(Fo^2^+2Fc^2^)/3'
_refine_ls_weighting_scheme calc
_refine_ls_wR_factor_gt 0.1437
_refine_ls_wR_factor_ref 0.1651
_reflns_number_gt 5673
_reflns_number_total 9462
_reflns_threshold_expression I>2\s(I)
_cod_data_source_file av1245.cif
_cod_data_source_block I
_cod_database_code 2014955
_cod_database_fobs_code 2014955

loop_
_symmetry_equiv_pos_as_xyz
'x, y, z'
'-x, -y, -z'

loop_
_atom_site_label
_atom_site_fract_x
_atom_site_fract_y
_atom_site_fract_z
_atom_site_U_iso_or_equiv
_atom_site_adp_type
_atom_site_calc_flag
_atom_site_refinement_flags
_atom_site_occupancy
_atom_site_disorder_assembly
_atom_site_disorder_group
_atom_site_type_symbol
Zn1 0.97035(3) 0.64365(3) 0.723042(17) 0.05448(12) Uani d . 1 . . Zn
O11 0.9710(2) 0.7663(2) 0.64536(12) 0.0720(5) Uani d . 1 . . O
O12 0.8677(2) 0.49016(19) 0.82038(11) 0.0663(5) Uani d . 1 . . O
O21 1.1768(2) 0.69808(18) 0.77828(11) 0.0627(4) Uani d . 1 . . O
O22 0.7029(2) 0.4771(2) 0.64923(11) 0.0685(5) Uani d . 1 . . O
O31 0.3442(4) 0.9517(3) 0.8860(2) 0.1299(11) Uani d . 1 . . O
H31 0.2855 0.8788 0.8545 0.195 Uiso calc R 1 . . H
N1 0.8834(2) 0.7313(2) 0.79930(11) 0.0516(4) Uani d . 1 . . N
N2 0.9601(2) 0.4742(2) 0.65327(11) 0.0501(4) Uani d . 1 . . N
C11 0.8168(3) 0.8559(2) 0.70050(16) 0.0534(5) Uani d . 1 . . C
C12 0.8943(3) 0.8336(3) 0.63995(17) 0.0613(6) Uani d . 1 . . C
C13 0.8847(4) 0.8902(4) 0.5671(2) 0.0792(9) Uani d . 1 . . C
H13 0.9327 0.8757 0.5264 0.095 Uiso calc R 1 . . H
C14 0.8081(3) 0.9639(4) 0.5556(2) 0.0805(9) Uani d . 1 . . C
H14 0.8091 1.0023 0.5087 0.097 Uiso calc R 1 . . H
C15 0.7267(3) 0.9840(3) 0.61299(18) 0.0643(7) Uani d . 1 . . C
C16 0.6392(3) 1.0558(3) 0.5979(2) 0.0742(8) Uani d . 1 . . C
H16 0.6414 1.0949 0.5512 0.089 Uiso calc R 1 . . H
C17 0.5539(4) 1.0677(3) 0.6500(2) 0.0836(9) Uani d . 1 . . C
H17 0.4953 1.1118 0.6384 0.100 Uiso calc R 1 . . H
C18 0.5546(4) 1.0138(3) 0.7207(2) 0.0807(9) Uani d . 1 . . C
H18 0.4962 1.0223 0.7568 0.097 Uiso calc R 1 . . H
C19 0.6398(3) 0.9479(3) 0.73868(18) 0.0672(7) Uani d . 1 . . C
H19 0.6378 0.9128 0.7869 0.081 Uiso calc R 1 . . H
C110 0.7307(3) 0.9316(2) 0.68617(16) 0.0568(6) Uani d . 1 . . C
C111 0.8221(3) 0.8072(3) 0.77553(15) 0.0537(5) Uani d . 1 . . C
H111 0.7751 0.8334 0.8129 0.064 Uiso calc R 1 . . H
C112 0.8725(3) 0.6969(3) 0.87846(14) 0.0533(5) Uani d . 1 . . C
C113 0.8627(3) 0.5682(3) 0.88848(14) 0.0542(5) Uani d . 1 . . C
C114 0.8481(3) 0.5276(3) 0.96369(16) 0.0638(6) Uani d . 1 . . C
H114 0.8392 0.4410 0.9699 0.077 Uiso calc R 1 . . H
C115 0.8465(3) 0.6150(4) 1.02872(18) 0.0785(9) Uani d . 1 . . C
H115 0.8365 0.5869 1.0789 0.094 Uiso calc R 1 . . H
C116 0.8596(4) 0.7426(4) 1.02103(17) 0.0802(9) Uani d . 1 . . C
H116 0.8589 0.8010 1.0658 0.096 Uiso calc R 1 . . H
C117 0.8739(3) 0.7852(3) 0.94632(16) 0.0666(7) Uani d . 1 . . C
H117 0.8845 0.8729 0.9414 0.080 Uiso calc R 1 . . H
C118 0.8186(4) 0.3457(3) 0.8171(2) 0.0725(7) Uani d . 1 . . C
H1A 0.8847 0.3325 0.8581 0.109 Uiso calc R 1 . . H
H1B 0.8180 0.3028 0.7636 0.109 Uiso calc R 1 . . H
H1C 0.7200 0.3044 0.8276 0.109 Uiso calc R 1 . . H
C21 1.1729(3) 0.4766(3) 0.74245(15) 0.0530(5) Uani d . 1 . . C
C22 1.2349(3) 0.6136(3) 0.78679(15) 0.0564(6) Uani d . 1 . . C
C23 1.3735(3) 0.6663(3) 0.84453(19) 0.0702(7) Uani d . 1 . . C
H23 1.4191 0.7586 0.8712 0.084 Uiso calc R 1 . . H
C24 1.4397(3) 0.5866(3) 0.8614(2) 0.0751(8) Uani d . 1 . . C
H24 1.5303 0.6255 0.8989 0.090 Uiso calc R 1 . . H
C25 1.3748(3) 0.4444(3) 0.82358(18) 0.0651(7) Uani d . 1 . . C
C26 1.4392(4) 0.3589(4) 0.8477(2) 0.0842(9) Uani d . 1 . . C
H26 1.5269 0.3974 0.8876 0.101 Uiso calc R 1 . . H
C27 1.3765(4) 0.2238(5) 0.8144(3) 0.0947(11) Uani d . 1 . . C
H27 1.4204 0.1691 0.8307 0.114 Uiso calc R 1 . . H
C28 1.2429(5) 0.1650(4) 0.7543(3) 0.0964(11) Uani d . 1 . . C
H28 1.1992 0.0714 0.7305 0.116 Uiso calc R 1 . . H
C29 1.1774(4) 0.2445(3) 0.7306(2) 0.0782(8) Uani d . 1 . . C
H29 1.0881 0.2031 0.6919 0.094 Uiso calc R 1 . . H
C210 1.2415(3) 0.3883(3) 0.76334(17) 0.0590(6) Uani d . 1 . . C
C211 1.0484(3) 0.4218(3) 0.67385(15) 0.0538(5) Uani d . 1 . . C
H211 1.0293 0.3391 0.6405 0.065 Uiso calc R 1 . . H
C212 0.8515(3) 0.4114(2) 0.57855(14) 0.0516(5) Uani d . 1 . . C
C213 0.7158(3) 0.4153(3) 0.57614(15) 0.0556(5) Uani d . 1 . . C
C214 0.6079(3) 0.3604(3) 0.50485(18) 0.0682(7) Uani d . 1 . . C
H214 0.5171 0.3616 0.5035 0.082 Uiso calc R 1 . . H
C215 0.6361(3) 0.3032(3) 0.43491(17) 0.0725(8) Uani d . 1 . . C
H215 0.5641 0.2684 0.3863 0.087 Uiso calc R 1 . . H
C216 0.7667(3) 0.2966(3) 0.43559(16) 0.0673(7) Uani d . 1 . . C
H216 0.7825 0.2561 0.3883 0.081 Uiso calc R 1 . . H
C217 0.8756(3) 0.3510(3) 0.50751(15) 0.0591(6) Uani d . 1 . . C
H217 0.9651 0.3473 0.5084 0.071 Uiso calc R 1 . . H
C218 0.5632(4) 0.4713(4) 0.6555(2) 0.0815(9) Uani d . 1 . . C
H2A 0.5411 0.5260 0.6199 0.122 Uiso calc R 1 . . H
H2B 0.5667 0.5071 0.7114 0.122 Uiso calc R 1 . . H
H2C 0.4874 0.3769 0.6396 0.122 Uiso calc R 1 . . H
C31 0.2657(5) 0.8758(6) 1.0085(4) 0.143(2) Uani d . 1 . . C
H31A 0.2104 0.7824 0.9778 0.214 Uiso calc R 1 . . H
H31B 0.2147 0.8905 1.0498 0.214 Uiso calc R 1 . . H
H31C 0.3629 0.8908 1.0345 0.214 Uiso calc R 1 . . H
C32 0.2797(6) 0.9742(5) 0.9519(3) 0.1190(15) Uani d . 1 . . C
H32A 0.1819 0.9647 0.9299 0.143 Uiso calc R 1 . . H
H32B 0.3402 1.0682 0.9827 0.143 Uiso calc R 1 . . H

loop_
_atom_site_aniso_label
_atom_site_aniso_U_11
_atom_site_aniso_U_22
_atom_site_aniso_U_33
_atom_site_aniso_U_12
_atom_site_aniso_U_13
_atom_site_aniso_U_23
Zn1 0.06121(19) 0.06208(19) 0.05160(17) 0.03526(14) 0.02026(12) 0.01400(12)
O11 0.0831(12) 0.0935(14) 0.0735(12) 0.0568(12) 0.0434(10) 0.0418(11)
O12 0.0906(13) 0.0610(10) 0.0550(10) 0.0363(10) 0.0260(9) 0.0197(8)
O21 0.0607(10) 0.0575(10) 0.0692(11) 0.0284(8) 0.0115(8) 0.0068(8)
O22 0.0603(10) 0.0989(14) 0.0541(10) 0.0421(10) 0.0187(8) 0.0118(9)
O31 0.133(3) 0.096(2) 0.148(3) 0.0442(19) 0.034(2) 0.0072(19)
N1 0.0592(11) 0.0583(11) 0.0472(10) 0.0322(9) 0.0178(8) 0.0168(8)
N2 0.0480(10) 0.0571(11) 0.0461(10) 0.0231(9) 0.0156(8) 0.0106(8)
C11 0.0557(13) 0.0498(12) 0.0596(13) 0.0251(10) 0.0171(10) 0.0188(10)
C12 0.0606(14) 0.0671(15) 0.0679(15) 0.0307(12) 0.0273(12) 0.0336(13)
C13 0.0793(19) 0.101(2) 0.083(2) 0.0474(18) 0.0457(16) 0.0532(18)
C14 0.0718(17) 0.094(2) 0.088(2) 0.0363(16) 0.0270(15) 0.0569(18)
C15 0.0598(14) 0.0520(14) 0.0774(17) 0.0195(11) 0.0113(13) 0.0281(12)
C16 0.0721(17) 0.0578(15) 0.087(2) 0.0245(14) 0.0037(15) 0.0305(14)
C17 0.093(2) 0.0668(18) 0.104(3) 0.0521(18) 0.0092(19) 0.0143(17)
C18 0.101(2) 0.080(2) 0.082(2) 0.0615(19) 0.0163(17) 0.0095(16)
C19 0.0843(18) 0.0646(16) 0.0640(16) 0.0466(15) 0.0122(13) 0.0067(12)
C110 0.0584(13) 0.0434(12) 0.0631(14) 0.0191(10) 0.0076(11) 0.0129(10)
C111 0.0572(13) 0.0568(13) 0.0551(13) 0.0306(11) 0.0185(10) 0.0140(10)
C112 0.0509(12) 0.0729(15) 0.0462(11) 0.0335(11) 0.0178(9) 0.0181(10)
C113 0.0510(12) 0.0687(15) 0.0495(12) 0.0290(11) 0.0169(10) 0.0218(11)
C114 0.0594(14) 0.0842(18) 0.0574(14) 0.0350(13) 0.0199(11) 0.0316(13)
C115 0.0764(18) 0.126(3) 0.0524(15) 0.0559(19) 0.0263(13) 0.0346(16)
C116 0.087(2) 0.124(3) 0.0463(14) 0.062(2) 0.0225(13) 0.0110(15)
C117 0.0749(16) 0.0851(19) 0.0554(14) 0.0496(15) 0.0180(12) 0.0130(13)
C118 0.0800(19) 0.0595(16) 0.0789(19) 0.0288(14) 0.0230(15) 0.0221(14)
C21 0.0507(12) 0.0595(14) 0.0574(13) 0.0291(11) 0.0209(10) 0.0147(11)
C22 0.0502(12) 0.0626(14) 0.0584(13) 0.0255(11) 0.0192(10) 0.0112(11)
C23 0.0504(13) 0.0702(17) 0.0800(19) 0.0221(13) 0.0084(12) 0.0066(14)
C24 0.0468(13) 0.091(2) 0.0826(19) 0.0276(14) 0.0115(13) 0.0150(16)
C25 0.0526(13) 0.0890(19) 0.0732(16) 0.0416(14) 0.0306(12) 0.0288(14)
C26 0.0708(18) 0.117(3) 0.100(2) 0.066(2) 0.0341(17) 0.037(2)
C27 0.094(2) 0.117(3) 0.120(3) 0.080(2) 0.040(2) 0.044(2)
C28 0.113(3) 0.084(2) 0.124(3) 0.065(2) 0.048(2) 0.029(2)
C29 0.0823(19) 0.0753(19) 0.091(2) 0.0474(17) 0.0222(16) 0.0155(16)
C210 0.0568(13) 0.0726(16) 0.0650(15) 0.0390(12) 0.0286(11) 0.0201(12)
C211 0.0541(12) 0.0557(13) 0.0564(13) 0.0262(11) 0.0225(10) 0.0105(10)
C212 0.0507(12) 0.0533(12) 0.0477(11) 0.0176(10) 0.0171(9) 0.0146(10)
C213 0.0573(13) 0.0618(14) 0.0488(12) 0.0246(11) 0.0182(10) 0.0171(10)
C214 0.0565(14) 0.0785(18) 0.0624(16) 0.0241(13) 0.0096(12) 0.0186(13)
C215 0.0730(18) 0.0739(18) 0.0481(14) 0.0164(14) 0.0045(12) 0.0085(12)
C216 0.0711(17) 0.0660(16) 0.0488(13) 0.0150(13) 0.0217(12) 0.0076(11)
C217 0.0626(14) 0.0562(14) 0.0552(14) 0.0198(11) 0.0254(11) 0.0126(11)
C218 0.0686(17) 0.107(2) 0.082(2) 0.0487(17) 0.0283(15) 0.0195(18)
C31 0.096(3) 0.167(5) 0.161(5) 0.046(3) 0.025(3) 0.076(4)
C32 0.120(3) 0.097(3) 0.151(4) 0.053(3) 0.054(3) 0.019(3)

loop_
_atom_type_symbol
_atom_type_description
_atom_type_scat_dispersion_real
_atom_type_scat_dispersion_imag
_atom_type_scat_source
C C 0.0033 0.0016 'International Tables Vol C Tables 4.2.6.8 and 6.1.1.4'
H H 0.0000 0.0000 'International Tables Vol C Tables 4.2.6.8 and 6.1.1.4'
N N 0.0061 0.0033 'International Tables Vol C Tables 4.2.6.8 and 6.1.1.4'
O O 0.0106 0.0060 'International Tables Vol C Tables 4.2.6.8 and 6.1.1.4'
Zn Zn 0.2839 1.4301 'International Tables Vol C Tables 4.2.6.8 and 6.1.1.4'

loop_
_geom_angle_atom_site_label_1
_geom_angle_atom_site_label_2
_geom_angle_atom_site_label_3
_geom_angle
_geom_angle_publ_flag
O11 Zn1 O21 109.25(9) y
O11 Zn1 N2 104.67(8) y
O21 Zn1 N2 90.74(8) y
O11 Zn1 N1 91.26(8) y
O21 Zn1 N1 107.75(8) y
N2 Zn1 N1 150.26(8) y
O11 Zn1 O12 155.69(8) y
O21 Zn1 O12 92.20(7) y
N2 Zn1 O12 85.80(7) y
N1 Zn1 O12 70.78(7) y
C22 O21 Zn1 125.37(16) ?
C211 N2 C212 119.0(2) ?
C211 N2 Zn1 122.62(17) ?
C212 N2 Zn1 118.39(16) ?
C25 C210 C29 116.5(3) ?
C25 C210 C21 119.5(2) ?
C29 C210 C21 123.9(3) ?
C111 N1 C112 117.8(2) ?
C111 N1 Zn1 122.20(16) ?
C112 N1 Zn1 119.62(15) ?
C113 O12 C118 118.9(2) ?
C113 O12 Zn1 108.46(14) ?
C118 O12 Zn1 132.64(17) ?
C213 O22 C218 118.5(2) ?
C12 O11 Zn1 127.09(16) ?
C22 C21 C211 122.4(2) ?
C22 C21 C210 119.4(2) ?
C211 C21 C210 118.1(2) ?
C217 C212 C213 119.0(2) ?
C217 C212 N2 123.3(2) ?
C213 C212 N2 117.6(2) ?
C216 C217 C212 120.3(3) ?
C216 C217 H217 119.9 ?
C212 C217 H217 119.9 ?
C214 C213 O22 125.0(2) ?
C214 C213 C212 120.4(2) ?
O22 C213 C212 114.6(2) ?
C113 C112 C117 118.7(2) ?
C113 C112 N1 117.5(2) ?
C117 C112 N1 123.8(2) ?
N2 C211 C21 127.3(2) ?
N2 C211 H211 116.3 ?
C21 C211 H211 116.3 ?
O21 C22 C21 124.8(2) ?
O21 C22 C23 116.9(2) ?
C21 C22 C23 118.2(2) ?
C210 C25 C26 120.4(3) ?
C210 C25 C24 118.8(2) ?
C26 C25 C24 120.8(3) ?
N1 C111 C11 129.1(2) ?
N1 C111 H111 115.4 ?
C11 C111 H111 115.4 ?
C110 C15 C14 119.3(2) ?
C110 C15 C16 119.5(3) ?
C14 C15 C16 121.2(3) ?
O12 C113 C114 124.8(2) ?
O12 C113 C112 115.2(2) ?
C114 C113 C112 120.0(2) ?
C116 C117 C112 120.2(3) ?
C116 C117 H117 119.9 ?
C112 C117 H117 119.9 ?
C111 C11 C12 121.8(2) ?
C111 C11 C110 118.3(2) ?
C12 C11 C110 119.9(2) ?
C18 C19 C110 122.0(3) ?
C18 C19 H19 119.0 ?
C110 C19 H19 119.0 ?
C213 C214 C215 119.3(3) ?
C213 C214 H214 120.4 ?
C215 C214 H214 120.4 ?
C115 C114 C113 120.1(3) ?
C115 C114 H114 120.0 ?
C113 C114 H114 120.0 ?
C115 C116 C117 120.0(3) ?
C115 C116 H116 120.0 ?
C117 C116 H116 120.0 ?
O11 C12 C11 125.2(2) ?
O11 C12 C13 117.5(2) ?
C11 C12 C13 117.3(2) ?
C15 C110 C19 116.5(2) ?
C15 C110 C11 119.4(2) ?
C19 C110 C11 123.9(2) ?
C16 C17 C18 119.3(3) ?
C16 C17 H17 120.3 ?
C18 C17 H17 120.3 ?
O12 C118 H1A 109.5 ?
O12 C118 H1B 109.5 ?
H1A C118 H1B 109.5 ?
O12 C118 H1C 109.5 ?
H1A C118 H1C 109.5 ?
H1B C118 H1C 109.5 ?
C27 C26 C25 121.4(3) ?
C27 C26 H26 119.3 ?
C25 C26 H26 119.3 ?
C24 C23 C22 122.1(3) ?
C24 C23 H23 119.0 ?
C22 C23 H23 119.0 ?
C17 C16 C15 121.4(3) ?
C17 C16 H16 119.3 ?
C15 C16 H16 119.3 ?
C116 C115 C114 121.0(3) ?
C116 C115 H115 119.5 ?
C114 C115 H115 119.5 ?
O22 C218 H2A 109.5 ?
O22 C218 H2B 109.5 ?
H2A C218 H2B 109.5 ?
O22 C218 H2C 109.5 ?
H2A C218 H2C 109.5 ?
H2B C218 H2C 109.5 ?
C26 C27 C28 119.3(3) ?
C26 C27 H27 120.3 ?
C28 C27 H27 120.3 ?
C28 C29 C210 121.9(3) ?
C28 C29 H29 119.1 ?
C210 C29 H29 119.1 ?
C23 C24 C25 121.6(3) ?
C23 C24 H24 119.2 ?
C25 C24 H24 119.2 ?
C13 C14 C15 121.8(3) ?
C13 C14 H14 119.1 ?
C15 C14 H14 119.1 ?
C14 C13 C12 122.2(3) ?
C14 C13 H13 118.9 ?
C12 C13 H13 118.9 ?
C19 C18 C17 121.2(3) ?
C19 C18 H18 119.4 ?
C17 C18 H18 119.4 ?
C29 C28 C27 120.5(4) ?
C29 C28 H28 119.7 ?
C27 C28 H28 119.7 ?
C215 C216 C217 119.3(3) ?
C215 C216 H216 120.3 ?
C217 C216 H216 120.3 ?
C216 C215 C214 121.7(3) ?
C216 C215 H215 119.2 ?
C214 C215 H215 119.2 ?
C32 O31 H31 109.5 ?
O31 C32 C31 112.5(4) ?
O31 C32 H32A 109.1 ?
C31 C32 H32A 109.1 ?
O31 C32 H32B 109.1 ?
C31 C32 H32B 109.1 ?
H32A C32 H32B 107.8 ?
C32 C31 H31A 109.5 ?
C32 C31 H31B 109.5 ?
H31A C31 H31B 109.5 ?
C32 C31 H31C 109.5 ?
H31A C31 H31C 109.5 ?
H31B C31 H31C 109.5 ?

loop_
_geom_bond_atom_site_label_1
_geom_bond_atom_site_label_2
_geom_bond_site_symmetry_2
_geom_bond_distance
_geom_bond_publ_flag
Zn1 O11 . 1.9674(18) y
Zn1 O12 . 2.4778(18) y
Zn1 O21 . 1.9722(18) y
Zn1 O22 . 2.556(2) y
Zn1 N1 . 2.0260(19) y
Zn1 N2 . 2.025(2) y
O21 C22 . 1.305(3) y
N2 C211 . 1.288(3) y
N2 C212 . 1.420(3) y
C210 C25 . 1.412(4) ?
C210 C29 . 1.416(4) ?
C210 C21 . 1.460(3) ?
N1 C111 . 1.299(3) y
N1 C112 . 1.423(3) y
O12 C113 . 1.363(3) y
O12 C118 . 1.425(3) ?
O22 C213 . 1.378(3) y
O22 C218 . 1.419(3) ?
O11 C12 . 1.285(3) y
C21 C22 . 1.407(4) ?
C21 C211 . 1.437(4) ?
C212 C217 . 1.397(3) ?
C212 C213 . 1.399(3) ?
C217 C216 . 1.387(4) ?
C217 H217 . 0.9300 ?
C213 C214 . 1.374(4) ?
C112 C113 . 1.396(4) ?
C112 C117 . 1.397(4) ?
C211 H211 . 0.9300 ?
C22 C23 . 1.431(4) ?
C25 C26 . 1.418(4) ?
C25 C24 . 1.420(4) ?
C111 C11 . 1.420(3) ?
C111 H111 . 0.9300 ?
C15 C110 . 1.411(4) ?
C15 C14 . 1.412(4) ?
C15 C16 . 1.435(4) ?
C113 C114 . 1.387(3) ?
C117 C116 . 1.387(4) ?
C117 H117 . 0.9300 ?
C11 C12 . 1.430(4) ?
C11 C110 . 1.459(3) ?
C19 C18 . 1.372(4) ?
C19 C110 . 1.414(4) ?
C19 H19 . 0.9300 ?
C214 C215 . 1.387(4) ?
C214 H214 . 0.9300 ?
C114 C115 . 1.368(4) ?
C114 H114 . 0.9300 ?
C116 C115 . 1.364(5) ?
C116 H116 . 0.9300 ?
C12 C13 . 1.438(4) ?
C17 C16 . 1.349(5) ?
C17 C18 . 1.380(5) ?
C17 H17 . 0.9300 ?
C118 H1A . 0.9600 ?
C118 H1B . 0.9600 ?
C118 H1C . 0.9600 ?
C26 C27 . 1.338(5) ?
C26 H26 . 0.9300 ?
C23 C24 . 1.342(4) y
C23 H23 . 0.9300 ?
C16 H16 . 0.9300 ?
C115 H115 . 0.9300 ?
C218 H2A . 0.9600 ?
C218 H2B . 0.9600 ?
C218 H2C . 0.9600 ?
C27 C28 . 1.411(6) ?
C27 H27 . 0.9300 ?
C29 C28 . 1.364(5) ?
C29 H29 . 0.9300 ?
C24 H24 . 0.9300 ?
C14 C13 . 1.353(4) y
C14 H14 . 0.9300 ?
C13 H13 . 0.9300 ?
C18 H18 . 0.9300 ?
C28 H28 . 0.9300 ?
C216 C215 . 1.364(4) ?
C216 H216 . 0.9300 ?
C215 H215 . 0.9300 ?
O31 C32 . 1.410(5) ?
O31 H31 . 0.8200 ?
C32 C31 . 1.486(7) ?
C32 H32A . 0.9700 ?
C32 H32B . 0.9700 ?
C31 H31A . 0.9600 ?
C31 H31B . 0.9600 ?
C31 H31C . 0.9600 ?

loop_
_geom_hbond_atom_site_label_D
_geom_hbond_atom_site_label_H
_geom_hbond_atom_site_label_A
_geom_hbond_site_symmetry_A
_geom_hbond_distance_DH
_geom_hbond_distance_HA
_geom_hbond_distance_DA
_geom_hbond_angle_DHA
_geom_hbond_publ_flag
O31 H31 O21 1_455 0.82 1.97 2.781(4) 169 y
C23 H23 O31 1_655 0.93 2.53 3.263(6) 136 y
C27 H27 O31 1_645 0.93 2.48 3.225(6) 137 y
